data_1552608
loop_
_publ_author_name
'Long, Yi'
'Tang, Ting'
'Wang, Li-Ying'
'He, Bin'
'Gao, Kun'

_publ_section_title
;
 Absolute Configuration and Biological Activities of Meroterpenoids from
 an Endophytic Fungus of <i>Lycium barbarum</i>.
;
_journal_issue 8
_journal_name_full 'Journal of natural products'
_journal_page_first 2229
_journal_page_last 2237
_journal_paper_doi 10.1021/acs.jnatprod.9b00288
_journal_volume 82
_journal_year 2019
_chemical_absolute_configuration ad
_chemical_formula_moiety '2(C30 H45 N O8)'
_chemical_formula_sum 'C60 H90 N2 O16'
_chemical_formula_weight 1095.33
_space_group_crystal_system hexagonal
_space_group_IT_number 169
_space_group_name_Hall 'P 61'
_space_group_name_H-M_alt 'P 61'
_atom_sites_solution_hydrogens geom
_atom_sites_solution_primary direct
_audit_creation_date 2019-03-12
_audit_creation_method
;
Olex2 1.2
(compiled 2018.05.29 svn.r3508 for OlexSys, GUI svn.r5506)
;
_cell_angle_alpha 90
_cell_angle_beta 90
_cell_angle_gamma 120
_cell_formula_units_Z 6
_cell_length_a 36.4492(5)
_cell_length_b 36.4492(5)
_cell_length_c 9.48811(18)
_cell_measurement_reflns_used 19840
_cell_measurement_temperature 292.2(5)
_cell_measurement_theta_max 69.4430
_cell_measurement_theta_min 5.4040
_cell_volume 10916.6(3)
_computing_cell_refinement
;
CrysAlisPro, Agilent Technologies,
Version 1.171.36.28 (release 01-02-2013 CrysAlis171 .NET)
(compiled Feb  1 2013,16:14:44)
;
_computing_data_collection
;
CrysAlisPro, Agilent Technologies,
Version 1.171.36.28 (release 01-02-2013 CrysAlis171 .NET)
(compiled Feb  1 2013,16:14:44)
;
_computing_data_reduction
;
CrysAlisPro, Agilent Technologies,
Version 1.171.36.28 (release 01-02-2013 CrysAlis171 .NET)
(compiled Feb  1 2013,16:14:44)
;
_computing_molecular_graphics 'Olex2 (Dolomanov et al., 2009)'
_computing_publication_material 'Olex2 (Dolomanov et al., 2009)'
_computing_structure_refinement 'ShelXL (Sheldrick, 2015)'
_computing_structure_solution 'ShelXS (Sheldrick, 2008)'
_diffrn_ambient_temperature 292.2(5)
_diffrn_detector_area_resol_mean 16.0733
_diffrn_measured_fraction_theta_full 0.998
_diffrn_measured_fraction_theta_max 0.998
_diffrn_measurement_details
;
#__ type_ start__ end____ width___ exp.time_
  1 omega  -58.00  -26.00   1.0000    1.0000
omega____ theta____ kappa____ phi______ frames
    -        0.0000  137.0000 -145.0000 32

#__ type_ start__ end____ width___ exp.time_
  2 omega  -76.00  -31.00   1.0000    1.0000
omega____ theta____ kappa____ phi______ frames
    -       -8.5000  -57.0000  -30.0000 45

#__ type_ start__ end____ width___ exp.time_
  3 omega  -49.00   13.00   1.0000    1.0000
omega____ theta____ kappa____ phi______ frames
    -       -8.5000  -57.0000 -120.0000 62

#__ type_ start__ end____ width___ exp.time_
  4 omega  -82.00  -34.00   1.0000    1.0000
omega____ theta____ kappa____ phi______ frames
    -       -8.5000  178.0000  -60.0000 48

#__ type_ start__ end____ width___ exp.time_
  5 omega   65.00  130.00   1.0000    1.0000
omega____ theta____ kappa____ phi______ frames
    -       54.0000  174.0000  147.0000 65

#__ type_ start__ end____ width___ exp.time_
  6 omega   32.00   78.00   1.0000    1.0000
omega____ theta____ kappa____ phi______ frames
    -       54.0000   57.0000 -120.0000 46

#__ type_ start__ end____ width___ exp.time_
  7 omega   55.00  121.00   1.0000    1.0000
omega____ theta____ kappa____ phi______ frames
    -       54.0000   57.0000  150.0000 66

#__ type_ start__ end____ width___ exp.time_
  8 omega   32.00   64.00   1.0000    1.0000
omega____ theta____ kappa____ phi______ frames
    -       54.0000   57.0000  -30.0000 32

#__ type_ start__ end____ width___ exp.time_
  9 omega   87.00  115.00   1.0000    1.0000
omega____ theta____ kappa____ phi______ frames
    -       54.0000   57.0000  -30.0000 28

#__ type_ start__ end____ width___ exp.time_
 10 omega   22.00   48.00   1.0000    1.0000
omega____ theta____ kappa____ phi______ frames
    -       54.0000   78.0000  -71.8663 26

#__ type_ start__ end____ width___ exp.time_
 11 omega   36.00  115.00   1.0000   20.0000
omega____ theta____ kappa____ phi______ frames
    -      108.0000 -111.0000    0.0000 79

#__ type_ start__ end____ width___ exp.time_
 12 omega   76.00  112.00   1.0000   20.0000
omega____ theta____ kappa____ phi______ frames
    -      108.0000   77.0000 -150.0000 36

#__ type_ start__ end____ width___ exp.time_
 13 omega   69.00   95.00   1.0000   20.0000
omega____ theta____ kappa____ phi______ frames
    -      108.0000   25.0000  -30.0000 26

#__ type_ start__ end____ width___ exp.time_
 14 omega   76.00  101.00   1.0000   20.0000
omega____ theta____ kappa____ phi______ frames
    -      108.0000   77.0000  -60.0000 25

#__ type_ start__ end____ width___ exp.time_
 15 omega   56.00   89.00   1.0000   20.0000
omega____ theta____ kappa____ phi______ frames
    -      108.0000  -38.0000    0.0000 33

#__ type_ start__ end____ width___ exp.time_
 16 omega   77.00  103.00   1.0000   20.0000
omega____ theta____ kappa____ phi______ frames
    -      108.0000   75.0000  -45.4713 26

#__ type_ start__ end____ width___ exp.time_
 17 omega   85.00  159.00   1.0000   20.0000
omega____ theta____ kappa____ phi______ frames
    -      108.0000   50.0000  -57.2294 74

#__ type_ start__ end____ width___ exp.time_
 18 omega   81.00  107.00   1.0000   20.0000
omega____ theta____ kappa____ phi______ frames
    -      108.0000   38.0000  -90.0000 26

#__ type_ start__ end____ width___ exp.time_
 19 omega   84.00  110.00   1.0000   20.0000
omega____ theta____ kappa____ phi______ frames
    -      108.0000   63.0000  -60.0000 26

#__ type_ start__ end____ width___ exp.time_
 20 omega   71.00   97.00   1.0000   20.0000
omega____ theta____ kappa____ phi______ frames
    -      108.0000  -77.0000  150.0000 26

#__ type_ start__ end____ width___ exp.time_
 21 omega   82.00  116.00   1.0000   20.0000
omega____ theta____ kappa____ phi______ frames
    -      108.0000   38.0000 -120.0000 34

#__ type_ start__ end____ width___ exp.time_
 22 omega   82.00  108.00   1.0000   20.0000
omega____ theta____ kappa____ phi______ frames
    -      108.0000   67.0000 -120.5442 26

#__ type_ start__ end____ width___ exp.time_
 23 omega   81.00  107.00   1.0000   20.0000
omega____ theta____ kappa____ phi______ frames
    -      108.0000   38.0000  -30.0000 26

#__ type_ start__ end____ width___ exp.time_
 24 omega   90.00  115.00   1.0000   20.0000
omega____ theta____ kappa____ phi______ frames
    -      108.0000 -123.0000  -56.0000 25

#__ type_ start__ end____ width___ exp.time_
 25 omega  105.00  174.00   1.0000   20.0000
omega____ theta____ kappa____ phi______ frames
    -      108.0000   63.0000   90.0000 69

#__ type_ start__ end____ width___ exp.time_
 26 omega  121.00  161.00   1.0000   20.0000
omega____ theta____ kappa____ phi______ frames
    -      108.0000   77.0000 -150.0000 40

#__ type_ start__ end____ width___ exp.time_
 27 omega  134.00  172.00   1.0000   20.0000
omega____ theta____ kappa____ phi______ frames
    -      108.0000   63.0000   60.0000 38

#__ type_ start__ end____ width___ exp.time_
 28 omega   84.00  110.00   1.0000   20.0000
omega____ theta____ kappa____ phi______ frames
    -      108.0000   63.0000 -120.0000 26

#__ type_ start__ end____ width___ exp.time_
 29 omega   84.00  175.00   1.0000   20.0000
omega____ theta____ kappa____ phi______ frames
    -      108.0000   63.0000  -90.0000 91

#__ type_ start__ end____ width___ exp.time_
 30 omega  148.00  174.00   1.0000   20.0000
omega____ theta____ kappa____ phi______ frames
    -      108.0000   63.0000   30.0000 26

#__ type_ start__ end____ width___ exp.time_
 31 omega   76.00  177.00   1.0000   20.0000
omega____ theta____ kappa____ phi______ frames
    -      108.0000   77.0000 -120.0000 101

#__ type_ start__ end____ width___ exp.time_
 32 omega   77.00  103.00   1.0000   20.0000
omega____ theta____ kappa____ phi______ frames
    -      108.0000   25.0000  -90.0000 26

#__ type_ start__ end____ width___ exp.time_
 33 omega   76.00  102.00   1.0000   20.0000
omega____ theta____ kappa____ phi______ frames
    -      108.0000   77.0000  -90.0000 26

#__ type_ start__ end____ width___ exp.time_
 34 omega   86.00  111.00   1.0000   20.0000
omega____ theta____ kappa____ phi______ frames
    -      108.0000   50.0000  -90.0000 25

#__ type_ start__ end____ width___ exp.time_
 35 omega   86.00  112.00   1.0000   20.0000
omega____ theta____ kappa____ phi______ frames
    -      108.0000   50.0000 -120.0000 26

#__ type_ start__ end____ width___ exp.time_
 36 omega  128.00  153.00   1.0000   20.0000
omega____ theta____ kappa____ phi______ frames
    -      108.0000   77.0000  -60.0000 25

#__ type_ start__ end____ width___ exp.time_
 37 omega   71.00   97.00   1.0000   20.0000
omega____ theta____ kappa____ phi______ frames
    -      108.0000   19.0000  -59.0659 26

#__ type_ start__ end____ width___ exp.time_
 38 omega   38.00   63.00   1.0000   20.0000
omega____ theta____ kappa____ phi______ frames
    -      108.0000  -77.0000  150.0000 25

#__ type_ start__ end____ width___ exp.time_
 39 omega   81.00  106.00   1.0000   20.0000
omega____ theta____ kappa____ phi______ frames
    -      108.0000   69.0000  -99.5734 25

#__ type_ start__ end____ width___ exp.time_
 40 omega   77.00  103.00   1.0000   20.0000
omega____ theta____ kappa____ phi______ frames
    -      108.0000   25.0000  -60.0000 26

#__ type_ start__ end____ width___ exp.time_
 41 omega   75.00  100.00   1.0000   20.0000
omega____ theta____ kappa____ phi______ frames
    -      108.0000   25.0000    0.0000 25

#__ type_ start__ end____ width___ exp.time_
 42 omega  103.00  129.00   1.0000   20.0000
omega____ theta____ kappa____ phi______ frames
    -      108.0000  -91.0000   90.0000 26

#__ type_ start__ end____ width___ exp.time_
 43 omega   83.00  108.00   1.0000   20.0000
omega____ theta____ kappa____ phi______ frames
    -      108.0000   64.0000 -100.0224 25
;
_diffrn_measurement_device_type 'SuperNova, Dual, Cu at zero, Eos'
_diffrn_measurement_method '\w scans'
_diffrn_orient_matrix_UB_11 0.0487590000
_diffrn_orient_matrix_UB_12 0.0256876000
_diffrn_orient_matrix_UB_13 -0.0040609000
_diffrn_orient_matrix_UB_21 0.0017695000
_diffrn_orient_matrix_UB_22 -0.0400887000
_diffrn_orient_matrix_UB_23 0.0394367000
_diffrn_orient_matrix_UB_31 -0.0008238000
_diffrn_orient_matrix_UB_32 -0.0106943000
_diffrn_orient_matrix_UB_33 -0.1574853000
_diffrn_radiation_monochromator mirror
_diffrn_radiation_type CuK\a
_diffrn_radiation_wavelength 1.54184
_diffrn_reflns_av_R_equivalents 0.0628
_diffrn_reflns_av_unetI/netI 0.0587
_diffrn_reflns_Laue_measured_fraction_full 0.998
_diffrn_reflns_Laue_measured_fraction_max 0.998
_diffrn_reflns_limit_h_max 42
_diffrn_reflns_limit_h_min -38
_diffrn_reflns_limit_k_max 43
_diffrn_reflns_limit_k_min -43
_diffrn_reflns_limit_l_max 10
_diffrn_reflns_limit_l_min -11
_diffrn_reflns_number 74154
_diffrn_reflns_point_group_measured_fraction_full 0.953
_diffrn_reflns_point_group_measured_fraction_max 0.953
_diffrn_reflns_theta_full 66.565
_diffrn_reflns_theta_max 66.565
_diffrn_reflns_theta_min 3.705
_diffrn_source 'SuperNova (Cu) X-ray Source'
_exptl_absorpt_coefficient_mu 0.586
_exptl_absorpt_correction_T_max 1.00000
_exptl_absorpt_correction_T_min 0.40751
_exptl_absorpt_correction_type multi-scan
_exptl_absorpt_process_details
;
CrysAlisPro, Agilent Technologies,
Version 1.171.36.28 (release 01-02-2013 CrysAlis171 .NET)
(compiled Feb  1 2013,16:14:44)
Empirical absorption correction using spherical harmonics,
 implemented in SCALE3 ABSPACK scaling algorithm.
;
_exptl_crystal_colour 'clear light violet'
_exptl_crystal_colour_lustre clear
_exptl_crystal_colour_modifier light
_exptl_crystal_colour_primary violet
_exptl_crystal_density_diffrn 1.000
_exptl_crystal_description block
_exptl_crystal_F_000 3552
_exptl_crystal_size_max 0.17
_exptl_crystal_size_mid 0.14
_exptl_crystal_size_min 0.12
_refine_diff_density_max 0.362
_refine_diff_density_min -0.206
_refine_diff_density_rms 0.050
_refine_ls_abs_structure_details
;
 Flack x determined using 3862 quotients [(I+)-(I-)]/[(I+)+(I-)]
 (Parsons, Flack and Wagner, Acta Cryst. B69 (2013) 249-259).
;
_refine_ls_abs_structure_Flack -0.10(9)
_refine_ls_extinction_method none
_refine_ls_goodness_of_fit_ref 1.037
_refine_ls_hydrogen_treatment constr
_refine_ls_matrix_type full
_refine_ls_number_parameters 733
_refine_ls_number_reflns 12246
_refine_ls_number_restraints 26
_refine_ls_restrained_S_all 1.047
_refine_ls_R_factor_all 0.0737
_refine_ls_R_factor_gt 0.0609
_refine_ls_shift/su_max 0.000
_refine_ls_shift/su_mean 0.000
_refine_ls_structure_factor_coef Fsqd
_refine_ls_weighting_details 'w=1/[\s^2^(Fo^2^)+(0.1079P)^2^+0.9736P] where P=(Fo^2^+2Fc^2^)/3'
_refine_ls_weighting_scheme calc
_refine_ls_wR_factor_gt 0.1552
_refine_ls_wR_factor_ref 0.1681
_reflns_Friedel_coverage 0.791
_reflns_Friedel_fraction_full 0.901
_reflns_Friedel_fraction_max 0.901
_reflns_number_gt 10304
_reflns_number_total 12246
_reflns_threshold_expression 'I > 2\s(I)'
_cod_data_source_file np9b00288_si_002.cif
_cod_data_source_block longy_1204
_cod_original_cell_volume 10916.6(4)
_cod_database_code 1552608
_shelx_shelxl_version_number 2018/3
_shelx_space_group_comment
;
The symmetry employed for this shelxl refinement is uniquely defined
by the following loop, which should always be used as a source of
symmetry information in preference to the above space-group names.
They are only intended as comments.
;
_reflns_odcompleteness_completeness 99.86
_reflns_odcompleteness_iscentric 1
_reflns_odcompleteness_theta 66.97
_olex2_refinement_description
;
1. Fixed Uiso
 At 1.2 times of:
  All C(H) groups, All C(H,H) groups, All C(H,H,H,H) groups, All N(H,H) groups
 At 1.5 times of:
  All C(H,H,H) groups, All O(H) groups
2. Restrained distances
 C3AA-C2AA
 1.45 with sigma of 0.01
3. Uiso/Uaniso restraints and constraints
Uanis(C2AA) \\sim Ueq, Uanis(C4AA) \\sim Ueq, Uanis(C3AA) \\sim Ueq: with sigma
of 0.01 and sigma for terminal atoms of 0.02
Uanis(C1AA) \\sim Ueq: with sigma of 0.01 and sigma for terminal atoms of 0.02
4. Others
 Fixed Sof: H3AA(0.5) H3AB(0.5) H3AC(0.5) H3AD(0.5) C4AA(0.6) H4AA(0.6)
 H4AB(0.6) H4AC(0.6) C2AA(0.4) H2AA(0.4) H2AB(0.4) H2AC(0.4)
5.a Ternary CH refined with riding coordinates:
 C3(H3), C4(H4A), C5(H5A), C12(H12A), C13(H13A), C17(H17), C21(H21),
 C1BA(H1BA), C4BA(H4BA), C7AA(H7AA), C33(H33), C52(H52), C65(H65), C68(H68)
5.b Secondary CH2 refined with riding coordinates:
 C2(H2C,H2D), C15(H15A,H15B), C16(H16A,H16B), C19(H19A,H19B), C20(H20A,H20B),
 C0AA(H0AA,H0AB), C0BA(H0BA,H0BB), C3AA(H3AA,H3AB), C3AA(H3AC,H3AD), C49(H49A,
 H49B), C53(H53A,H53B)
5.c X=CH2 refined with riding coordinates:
 N1(H1A,H1B), N2(H2A,H2B)
5.d Idealised Me refined as rotating group:
 C1(H1C,H1D,H1E), C23(H23A,H23B,H23C), C24(H24A,H24B,H24C), C25(H25A,H25B,
 H25C), C26(H26A,H26B,H26C), C27(H27A,H27B,H27C), C28(H28A,H28B,H28C), C30(H30A,
 H30B,H30C), C1AA(H1AA,H1AB,H1AC), C48(H48A,H48B,H48C), C60(H60A,H60B,H60C),
 C64(H64A,H64B,H64C), C70(H70A,H70B,H70C), C72(H72A,H72B,H72C), C74(H74A,H74B,
 H74C), C4AA(H4AA,H4AB,H4AC), C2AA(H2AA,H2AB,H2AC)
5.e Idealised tetrahedral OH refined as rotating group:
 O4(H4), O5(H5), O12(H12), O13(H13)
;
_olex2_date_sample_data_collection 2018-12-04
_olex2_submission_special_instructions 'No special instructions were received'

loop_
_space_group_symop_operation_xyz
'x, y, z'
'x-y, x, z+1/6'
'-y, x-y, z+1/3'
'-x, -y, z+1/2'
'-x+y, -x, z+2/3'
'y, -x+y, z+5/6'

loop_
_atom_site_label
_atom_site_type_symbol
_atom_site_fract_x
_atom_site_fract_y
_atom_site_fract_z
_atom_site_U_iso_or_equiv
_atom_site_adp_type
_atom_site_occupancy
_atom_site_site_symmetry_order
_atom_site_calc_flag
_atom_site_refinement_flags_posn
_atom_site_refinement_flags_adp
_atom_site_refinement_flags_occupancy
_atom_site_disorder_assembly
_atom_site_disorder_group
O1 O 0.70700(10) 0.66948(9) 0.8764(4) 0.0575(8) Uani 1 1 d . . . . .
O2 O 0.65745(9) 0.60192(8) 0.7322(3) 0.0472(7) Uani 1 1 d . . . . .
O3 O 0.58275(8) 0.46202(8) 0.3772(3) 0.0423(6) Uani 1 1 d . . . . .
O4 O 0.58953(15) 0.41228(16) 0.1794(5) 0.0809(13) Uani 1 1 d . . . . .
H4 H 0.591475 0.408976 0.264027 0.121 Uiso 1 1 calc GR . . . .
O5 O 0.57900(15) 0.60709(12) 0.4392(4) 0.0741(12) Uani 1 1 d . . . . .
H5 H 0.571446 0.624554 0.452520 0.111 Uiso 1 1 calc GR . . . .
O6 O 0.57849(11) 0.66692(11) 0.6087(4) 0.0643(9) Uani 1 1 d . . . . .
O7 O 0.63117(11) 0.68002(10) 1.1304(4) 0.0588(8) Uani 1 1 d . . . . .
O8 O 0.63462(13) 0.62057(11) 1.0982(5) 0.0753(11) Uani 1 1 d . . . . .
N1 N 0.61402(16) 0.72425(14) 0.8067(6) 0.0717(13) Uani 1 1 d . . . . .
H1A H 0.625479 0.744702 0.866395 0.086 Uiso 1 1 calc R . . . .
H1B H 0.592603 0.720614 0.757674 0.086 Uiso 1 1 calc R . . . .
C1 C 0.7106(4) 0.6865(5) 1.3903(15) 0.164(6) Uani 1 1 d . . . . .
H1C H 0.697727 0.662191 1.329710 0.247 Uiso 1 1 calc GR . . . .
H1D H 0.710366 0.677598 1.485634 0.247 Uiso 1 1 calc GR . . . .
H1E H 0.739277 0.705077 1.360954 0.247 Uiso 1 1 calc GR . . . .
C2 C 0.6871(3) 0.7086(3) 1.3823(9) 0.104(2) Uani 1 1 d . . . . .
H2C H 0.695116 0.727392 1.463030 0.125 Uiso 1 1 calc R . . . .
H2D H 0.657370 0.687764 1.393201 0.125 Uiso 1 1 calc R . . . .
C3 C 0.6913(3) 0.7350(2) 1.2509(8) 0.087(2) Uani 1 1 d . . . . .
H3 H 0.721448 0.755672 1.238565 0.104 Uiso 1 1 calc R . . . .
C4 C 0.67671(16) 0.70705(14) 1.1204(6) 0.0607(12) Uani 1 1 d . . . . .
H4A H 0.689943 0.689341 1.119295 0.073 Uiso 1 1 calc R . . . .
C5 C 0.68593(18) 0.73115(14) 0.9794(6) 0.0652(13) Uani 1 1 d . . . . .
H5A H 0.673315 0.749346 0.985927 0.078 Uiso 1 1 calc R . . . .
C6 C 0.66315(15) 0.69990(12) 0.8601(5) 0.0502(10) Uani 1 1 d . . . . .
C7 C 0.67526(13) 0.66872(12) 0.8278(5) 0.0464(9) Uani 1 1 d . . . . .
C8 C 0.64639(12) 0.63187(11) 0.7353(4) 0.0400(8) Uani 1 1 d . . . . .
C9 C 0.61309(12) 0.62910(11) 0.6655(5) 0.0417(8) Uani 1 1 d . . . . .
C10 C 0.60510(12) 0.66419(12) 0.6803(5) 0.0437(9) Uani 1 1 d . . . . .
C11 C 0.62958(14) 0.69794(12) 0.7900(5) 0.0481(9) Uani 1 1 d . . . . .
C12 C 0.58498(12) 0.59226(12) 0.5714(5) 0.0443(9) Uani 1 1 d . . . . .
H12A H 0.557394 0.575197 0.617072 0.053 Uiso 1 1 calc R . . . .
C13 C 0.60526(10) 0.56471(10) 0.5475(4) 0.0359(7) Uani 1 1 d . . . . .
H13A H 0.629860 0.581592 0.487021 0.043 Uiso 1 1 calc R . . . .
C14 C 0.62347(12) 0.55942(11) 0.6864(5) 0.0416(8) Uani 1 1 d . . . . .
C15 C 0.64744(15) 0.53538(13) 0.6635(5) 0.0553(12) Uani 1 1 d . . . . .
H15A H 0.672301 0.552428 0.606103 0.066 Uiso 1 1 calc R . . . .
H15B H 0.656888 0.530677 0.753788 0.066 Uiso 1 1 calc R . . . .
C16 C 0.61980(16) 0.49303(14) 0.5915(6) 0.0569(12) Uani 1 1 d . . . . .
H16A H 0.635884 0.478763 0.575880 0.068 Uiso 1 1 calc R . . . .
H16B H 0.595654 0.475096 0.650621 0.068 Uiso 1 1 calc R . . . .
C17 C 0.60495(10) 0.50100(11) 0.4531(4) 0.0371(7) Uani 1 1 d . . . . .
H17 H 0.630192 0.520001 0.398141 0.044 Uiso 1 1 calc R . . . .
C18 C 0.57775(10) 0.52235(11) 0.4661(4) 0.0376(8) Uani 1 1 d . . . . .
C19 C 0.56960(16) 0.53079(14) 0.3137(6) 0.0561(11) Uani 1 1 d . . . . .
H19A H 0.549996 0.541478 0.314652 0.067 Uiso 1 1 calc R . . . .
H19B H 0.596009 0.552494 0.272909 0.067 Uiso 1 1 calc R . . . .
C20 C 0.55136(17) 0.49104(15) 0.2211(6) 0.0577(11) Uani 1 1 d . . . . .
H20A H 0.522483 0.471412 0.249760 0.069 Uiso 1 1 calc R . . . .
H20B H 0.550834 0.498791 0.123590 0.069 Uiso 1 1 calc R . . . .
C21 C 0.57769(13) 0.46981(13) 0.2334(5) 0.0456(8) Uani 1 1 d . . . . .
H21 H 0.605842 0.489173 0.194913 0.055 Uiso 1 1 calc R . . . .
C22 C 0.56036(16) 0.42784(16) 0.1574(6) 0.0588(12) Uani 1 1 d . . . . .
C23 C 0.5584(3) 0.4330(3) -0.0005(8) 0.100(2) Uani 1 1 d . . . . .
H23A H 0.535678 0.438289 -0.021856 0.149 Uiso 1 1 calc GR . . . .
H23B H 0.553480 0.407583 -0.047151 0.149 Uiso 1 1 calc GR . . . .
H23C H 0.584691 0.456421 -0.032372 0.149 Uiso 1 1 calc GR . . . .
C24 C 0.51759(18) 0.39489(17) 0.2151(8) 0.0815(19) Uani 1 1 d . . . . .
H24A H 0.519280 0.393495 0.315721 0.122 Uiso 1 1 calc GR . . . .
H24B H 0.509683 0.367745 0.175003 0.122 Uiso 1 1 calc GR . . . .
H24C H 0.496737 0.402586 0.190995 0.122 Uiso 1 1 calc GR . . . .
C25 C 0.53494(13) 0.49261(15) 0.5359(6) 0.0589(12) Uani 1 1 d . . . . .
H25A H 0.521282 0.466063 0.486523 0.088 Uiso 1 1 calc GR . . . .
H25B H 0.517337 0.505267 0.532398 0.088 Uiso 1 1 calc GR . . . .
H25C H 0.539422 0.487892 0.632313 0.088 Uiso 1 1 calc GR . . . .
C26 C 0.59369(19) 0.54230(15) 0.8120(6) 0.0644(12) Uani 1 1 d . . . . .
H26A H 0.609894 0.547035 0.896681 0.097 Uiso 1 1 calc GR . . . .
H26B H 0.574723 0.512464 0.799984 0.097 Uiso 1 1 calc GR . . . .
H26C H 0.577643 0.556579 0.818817 0.097 Uiso 1 1 calc GR . . . .
C27 C 0.7327(2) 0.75995(18) 0.9534(9) 0.090(2) Uani 1 1 d . . . . .
H27A H 0.747372 0.744636 0.969817 0.134 Uiso 1 1 calc GR . . . .
H27B H 0.743333 0.783743 1.016269 0.134 Uiso 1 1 calc GR . . . .
H27C H 0.737055 0.769787 0.857726 0.134 Uiso 1 1 calc GR . . . .
C28 C 0.6678(4) 0.7597(3) 1.2716(12) 0.144(5) Uani 1 1 d . . . . .
H28A H 0.672308 0.777357 1.190785 0.216 Uiso 1 1 calc GR . . . .
H28B H 0.678467 0.777129 1.354241 0.216 Uiso 1 1 calc GR . . . .
H28C H 0.638093 0.740229 1.282582 0.216 Uiso 1 1 calc GR . . . .
C29 C 0.61420(15) 0.63820(14) 1.1101(5) 0.0542(10) Uani 1 1 d . . . . .
C30 C 0.56737(17) 0.61652(19) 1.1003(8) 0.0727(15) Uani 1 1 d . . . . .
H30A H 0.556699 0.627834 1.170195 0.109 Uiso 1 1 calc GR . . . .
H30B H 0.555714 0.586716 1.116039 0.109 Uiso 1 1 calc GR . . . .
H30C H 0.559359 0.620978 1.008231 0.109 Uiso 1 1 calc GR . . . .
O9 O 0.43415(10) 0.24046(9) 0.2058(4) 0.0524(7) Uani 1 1 d . . . . .
O10 O 0.47690(8) 0.27515(7) 0.4321(3) 0.0415(6) Uani 1 1 d . . . . .
O11 O 0.60142(9) 0.38081(8) 0.8050(3) 0.0459(6) Uani 1 1 d . . . . .
O12 O 0.65378(10) 0.40425(11) 1.0503(4) 0.0559(7) Uani 1 1 d . . . . .
H12 H 0.630349 0.402236 1.050960 0.084 Uiso 1 1 calc GR . . . .
O13 O 0.53453(9) 0.21735(9) 0.6194(4) 0.0505(7) Uani 1 1 d . . . . .
H13 H 0.549630 0.227787 0.549912 0.076 Uiso 1 1 calc GR . . . .
O14 O 0.44879(13) 0.14137(9) 0.5837(5) 0.0710(11) Uani 1 1 d . . . . .
O15 O 0.3467(2) 0.18934(15) 0.4342(6) 0.1028(17) Uani 1 1 d . . . . .
O16 O 0.32808(12) 0.13118(11) 0.2994(6) 0.0819(13) Uani 1 1 d . . . . .
N2 N 0.40271(14) 0.10385(11) 0.3621(5) 0.0636(11) Uani 1 1 d . . . . .
H2A H 0.385714 0.089522 0.294861 0.076 Uiso 1 1 calc R . . . .
H2B H 0.407853 0.090999 0.428517 0.076 Uiso 1 1 calc R . . . .
C0AA C 0.59449(12) 0.30084(11) 0.7474(5) 0.0428(8) Uani 1 1 d . . . . .
H0AA H 0.586002 0.272816 0.783559 0.051 Uiso 1 1 calc R . . . .
H0AB H 0.605693 0.302843 0.653175 0.051 Uiso 1 1 calc R . . . .
C0BA C 0.51317(13) 0.34002(11) 0.5493(5) 0.0490(10) Uani 1 1 d . . . . .
H0BA H 0.531152 0.347708 0.466549 0.059 Uiso 1 1 calc R . . . .
H0BB H 0.491273 0.347139 0.531190 0.059 Uiso 1 1 calc R . . . .
C1AA C 0.2965(4) 0.0914(3) 0.0253(16) 0.178(6) Uani 1 1 d . U . . .
H1AA H 0.320222 0.087801 0.003742 0.267 Uiso 1 1 calc GR . . . .
H1AB H 0.277594 0.082649 -0.053982 0.267 Uiso 1 1 calc GR . . . .
H1AC H 0.281743 0.074370 0.105789 0.267 Uiso 1 1 calc GR . . . .
C1BA C 0.57297(12) 0.35335(10) 0.7009(4) 0.0396(8) Uani 1 1 d . . . . .
H1BA H 0.589167 0.358570 0.613426 0.048 Uiso 1 1 calc R . . . .
C2BA C 0.49260(11) 0.29249(11) 0.5735(4) 0.0393(8) Uani 1 1 d . . . . .
C3AA C 0.2758(3) 0.1454(4) 0.0973(16) 0.152(5) Uani 1 1 d D U . . .
H3AA H 0.260614 0.125857 0.173439 0.182 Uiso 0.5 1 calc R . P A 1
H3AB H 0.288335 0.173665 0.136662 0.182 Uiso 0.5 1 calc R . P A 1
H3AC H 0.257092 0.136764 0.016284 0.182 Uiso 0.5 1 calc R . P B 2
H3AD H 0.260285 0.125449 0.172124 0.182 Uiso 0.5 1 calc R . P B 2
C3BA C 0.41596(14) 0.17059(12) 0.2653(5) 0.0464(9) Uani 1 1 d . . . . .
C4BA C 0.63971(12) 0.37854(12) 0.8078(5) 0.0425(8) Uani 1 1 d . . . . .
H4BA H 0.652238 0.385489 0.713363 0.051 Uiso 1 1 calc R . . . .
C5AA C 0.46326(11) 0.23361(10) 0.4182(4) 0.0349(7) Uani 1 1 d . . . . .
C5BA C 0.55506(11) 0.30639(10) 0.7392(4) 0.0391(8) Uani 1 1 d . . . . .
C6AA C 0.47210(11) 0.21113(10) 0.5102(4) 0.0365(7) Uani 1 1 d . . . . .
C7AA C 0.50424(11) 0.23145(10) 0.6271(4) 0.0382(8) Uani 1 1 d . . . . .
H7AA H 0.489467 0.222508 0.717756 0.046 Uiso 1 1 calc R . . . .
C8AA C 0.43695(12) 0.21570(11) 0.2869(4) 0.0382(8) Uani 1 1 d . . . . .
C9AA C 0.44858(12) 0.16532(11) 0.4918(5) 0.0430(9) Uani 1 1 d . . . . .
C33 C 0.52555(10) 0.27985(10) 0.6162(4) 0.0334(7) Uani 1 1 d . . . . .
H33 H 0.544357 0.287258 0.534432 0.040 Uiso 1 1 calc R . . . .
C48 C 0.71237(14) 0.41311(18) 0.9160(6) 0.0628(13) Uani 1 1 d . . . . .
H48A H 0.732992 0.438130 0.964356 0.094 Uiso 1 1 calc GR . . . .
H48B H 0.722097 0.412939 0.822114 0.094 Uiso 1 1 calc GR . . . .
H48C H 0.708427 0.388469 0.965786 0.094 Uiso 1 1 calc GR . . . .
C49 C 0.62954(13) 0.33416(13) 0.8420(5) 0.0486(9) Uani 1 1 d . . . . .
H49A H 0.620641 0.328072 0.939684 0.058 Uiso 1 1 calc R . . . .
H49B H 0.654951 0.332171 0.831253 0.058 Uiso 1 1 calc R . . . .
C50 C 0.42129(12) 0.14643(11) 0.3633(5) 0.0443(9) Uani 1 1 d . . . . .
C52 C 0.38598(18) 0.15258(15) 0.1395(6) 0.0633(14) Uani 1 1 d . . . . .
H52 H 0.377118 0.122444 0.132616 0.076 Uiso 1 1 calc R . . . .
C53 C 0.53927(14) 0.36528(12) 0.6736(6) 0.0524(11) Uani 1 1 d . . . . .
H53A H 0.521362 0.359077 0.755952 0.063 Uiso 1 1 calc R . . . .
H53B H 0.552447 0.395342 0.653641 0.063 Uiso 1 1 calc R . . . .
C58 C 0.3319(2) 0.1518(2) 0.4205(9) 0.085(2) Uani 1 1 d . . . . .
C60 C 0.53302(14) 0.29584(14) 0.8834(5) 0.0546(10) Uani 1 1 d . . . . .
H60A H 0.552075 0.315008 0.952985 0.082 Uiso 1 1 calc GR . . . .
H60B H 0.525000 0.267298 0.908799 0.082 Uiso 1 1 calc GR . . . .
H60C H 0.508206 0.298602 0.878502 0.082 Uiso 1 1 calc GR . . . .
C62 C 0.67041(13) 0.41280(13) 0.9092(5) 0.0488(9) Uani 1 1 d . . . . .
C64 C 0.45308(13) 0.27635(15) 0.6662(6) 0.0555(11) Uani 1 1 d . . . . .
H64A H 0.432030 0.279979 0.617432 0.083 Uiso 1 1 calc GR . . . .
H64B H 0.460436 0.292096 0.752726 0.083 Uiso 1 1 calc GR . . . .
H64C H 0.442001 0.246856 0.686482 0.083 Uiso 1 1 calc GR . . . .
C65 C 0.34623(17) 0.15556(14) 0.1707(7) 0.0687(15) Uani 1 1 d . . . . .
H65 H 0.354762 0.185239 0.188903 0.082 Uiso 1 1 calc R . . . .
C68 C 0.3122(3) 0.1384(2) 0.0583(11) 0.111(3) Uani 1 1 d . . . . .
H68 H 0.324988 0.154507 -0.028182 0.133 Uiso 1 1 calc R . . . .
C70 C 0.67757(18) 0.45607(15) 0.8618(7) 0.0688(13) Uani 1 1 d . . . . .
H70A H 0.651055 0.455721 0.862082 0.103 Uiso 1 1 calc GR . . . .
H70B H 0.689184 0.462025 0.768249 0.103 Uiso 1 1 calc GR . . . .
H70C H 0.696939 0.477576 0.925165 0.103 Uiso 1 1 calc GR . . . .
C72 C 0.4058(3) 0.1730(2) -0.0018(7) 0.089(2) Uani 1 1 d . . . . .
H72A H 0.405138 0.198879 -0.012507 0.134 Uiso 1 1 calc GR . . . .
H72B H 0.390071 0.153959 -0.076999 0.134 Uiso 1 1 calc GR . . . .
H72C H 0.434619 0.179066 -0.004779 0.134 Uiso 1 1 calc GR . . . .
C74 C 0.3171(4) 0.1223(4) 0.5454(16) 0.161(6) Uani 1 1 d . . . . .
H74A H 0.288372 0.114462 0.567683 0.241 Uiso 1 1 calc GR . . . .
H74B H 0.334921 0.136234 0.624978 0.241 Uiso 1 1 calc GR . . . .
H74C H 0.318431 0.097278 0.523143 0.241 Uiso 1 1 calc GR . . . .
C4AA C 0.2435(6) 0.1414(9) -0.006(3) 0.207(12) Uani 0.6 1 d . U P C 1
H4AA H 0.252550 0.168443 -0.049164 0.311 Uiso 0.6 1 calc GR . P C 1
H4AB H 0.217012 0.132047 0.041388 0.311 Uiso 0.6 1 calc GR . P C 1
H4AC H 0.240021 0.121207 -0.077232 0.311 Uiso 0.6 1 calc GR . P C 1
C2AA C 0.2819(9) 0.1857(8) 0.141(4) 0.140(10) Uani 0.4 1 d D U P C 2
H2AA H 0.291628 0.190933 0.237303 0.211 Uiso 0.4 1 calc GR . P C 2
H2AB H 0.255496 0.185494 0.134853 0.211 Uiso 0.4 1 calc GR . P C 2
H2AC H 0.302510 0.207539 0.081903 0.211 Uiso 0.4 1 calc GR . P C 2

loop_
_atom_site_aniso_label
_atom_site_aniso_U_11
_atom_site_aniso_U_22
_atom_site_aniso_U_33
_atom_site_aniso_U_23
_atom_site_aniso_U_13
_atom_site_aniso_U_12
O1 0.0517(16) 0.0494(15) 0.079(2) -0.0106(14) -0.0219(15) 0.0306(13)
O2 0.0522(14) 0.0372(12) 0.0638(19) -0.0107(12) -0.0206(13) 0.0311(12)
O3 0.0455(13) 0.0428(13) 0.0485(17) -0.0076(11) -0.0069(11) 0.0296(11)
O4 0.096(3) 0.104(3) 0.085(3) -0.037(2) -0.026(2) 0.082(3)
O5 0.115(3) 0.078(2) 0.069(3) -0.0174(18) -0.040(2) 0.078(2)
O6 0.0686(19) 0.0606(17) 0.088(3) -0.0107(16) -0.0199(18) 0.0502(16)
O7 0.0665(18) 0.0550(16) 0.068(2) -0.0075(15) -0.0115(16) 0.0400(15)
O8 0.074(2) 0.0538(18) 0.110(3) 0.0049(18) 0.012(2) 0.0410(17)
N1 0.091(3) 0.059(2) 0.094(4) -0.022(2) -0.025(3) 0.058(2)
C1 0.134(9) 0.253(16) 0.138(11) 0.063(11) 0.008(7) 0.121(11)
C2 0.104(5) 0.131(6) 0.075(5) -0.006(4) -0.026(4) 0.056(5)
C3 0.107(5) 0.071(3) 0.079(5) -0.022(3) -0.039(4) 0.041(3)
C4 0.069(3) 0.049(2) 0.071(3) -0.010(2) -0.021(2) 0.034(2)
C5 0.083(3) 0.039(2) 0.080(4) -0.010(2) -0.020(3) 0.035(2)
C6 0.064(2) 0.0352(17) 0.060(3) 0.0029(16) -0.0066(19) 0.0314(18)
C7 0.051(2) 0.0344(17) 0.059(3) 0.0032(16) -0.0064(17) 0.0248(16)
C8 0.0455(18) 0.0350(16) 0.050(2) 0.0014(14) -0.0042(15) 0.0277(14)
C9 0.0454(18) 0.0361(16) 0.055(3) 0.0002(15) -0.0043(16) 0.0292(15)
C10 0.0478(19) 0.0391(17) 0.057(3) 0.0015(15) -0.0034(17) 0.0315(16)
C11 0.059(2) 0.0343(17) 0.062(3) 0.0021(16) -0.0044(19) 0.0321(17)
C12 0.0468(19) 0.0459(19) 0.056(3) -0.0056(17) -0.0109(16) 0.0347(17)
C13 0.0359(15) 0.0357(16) 0.046(2) -0.0005(14) -0.0039(14) 0.0252(14)
C14 0.0484(18) 0.0322(16) 0.052(2) -0.0051(15) -0.0115(16) 0.0262(15)
C15 0.068(2) 0.049(2) 0.071(3) -0.015(2) -0.032(2) 0.046(2)
C16 0.075(3) 0.049(2) 0.067(3) -0.0126(19) -0.026(2) 0.047(2)
C17 0.0349(15) 0.0383(16) 0.047(2) -0.0052(14) -0.0057(14) 0.0247(14)
C18 0.0345(16) 0.0390(16) 0.049(2) -0.0029(15) -0.0034(14) 0.0257(14)
C19 0.068(3) 0.052(2) 0.066(3) -0.006(2) -0.018(2) 0.043(2)
C20 0.073(3) 0.059(2) 0.059(3) -0.010(2) -0.024(2) 0.046(2)
C21 0.0482(19) 0.050(2) 0.046(2) -0.0031(16) -0.0013(16) 0.0306(17)
C22 0.069(3) 0.061(2) 0.066(3) -0.016(2) -0.017(2) 0.046(2)
C23 0.167(8) 0.104(5) 0.063(4) -0.028(4) -0.032(4) 0.094(5)
C24 0.068(3) 0.053(3) 0.117(6) -0.007(3) -0.030(3) 0.025(2)
C25 0.0370(19) 0.056(2) 0.082(4) -0.011(2) 0.010(2) 0.0213(17)
C26 0.090(3) 0.048(2) 0.050(3) 0.0026(19) 0.001(2) 0.031(2)
C27 0.088(4) 0.049(3) 0.104(6) -0.002(3) -0.012(4) 0.013(3)
C28 0.230(13) 0.142(8) 0.117(8) -0.078(7) -0.072(8) 0.136(9)
C29 0.063(2) 0.051(2) 0.058(3) -0.0016(18) -0.007(2) 0.035(2)
C30 0.063(3) 0.072(3) 0.086(4) 0.000(3) -0.017(3) 0.037(3)
O9 0.0715(18) 0.0450(14) 0.0530(19) -0.0045(12) -0.0145(14) 0.0382(14)
O10 0.0526(14) 0.0275(11) 0.0512(17) -0.0092(10) -0.0149(11) 0.0250(10)
O11 0.0435(13) 0.0402(13) 0.0553(19) -0.0167(11) -0.0112(12) 0.0218(11)
O12 0.0478(15) 0.0699(19) 0.0440(19) -0.0120(14) -0.0002(12) 0.0251(14)
O13 0.0545(15) 0.0430(14) 0.069(2) -0.0019(13) -0.0119(14) 0.0360(13)
O14 0.086(2) 0.0337(14) 0.088(3) 0.0065(15) -0.032(2) 0.0260(15)
O15 0.144(5) 0.067(3) 0.108(4) 0.020(2) 0.033(3) 0.061(3)
O16 0.062(2) 0.0424(17) 0.132(4) 0.005(2) -0.016(2) 0.0188(15)
N2 0.077(2) 0.0297(16) 0.083(3) -0.0142(17) -0.022(2) 0.0255(16)
C0AA 0.0442(19) 0.0395(17) 0.051(3) -0.0066(15) -0.0099(16) 0.0255(15)
C0BA 0.057(2) 0.0311(17) 0.068(3) -0.0116(16) -0.0178(19) 0.0294(16)
C1AA 0.195(10) 0.089(5) 0.239(13) -0.073(7) -0.156(10) 0.062(6)
C1BA 0.0446(18) 0.0299(16) 0.045(2) -0.0095(14) -0.0085(15) 0.0194(14)
C2BA 0.0425(17) 0.0328(16) 0.051(2) -0.0133(14) -0.0107(15) 0.0253(14)
C3AA 0.099(5) 0.167(9) 0.197(10) 0.008(7) -0.058(6) 0.071(6)
C3BA 0.059(2) 0.0358(18) 0.054(3) -0.0147(16) -0.0142(18) 0.0309(16)
C4BA 0.0380(17) 0.0433(18) 0.043(2) -0.0078(15) -0.0047(15) 0.0180(15)
C5AA 0.0411(17) 0.0258(14) 0.043(2) -0.0043(13) -0.0046(13) 0.0205(13)
C5BA 0.0409(17) 0.0315(16) 0.047(2) -0.0045(14) -0.0054(15) 0.0199(14)
C6AA 0.0415(17) 0.0245(15) 0.048(2) -0.0035(13) -0.0055(14) 0.0195(13)
C7AA 0.0422(17) 0.0314(16) 0.046(2) -0.0008(14) -0.0045(15) 0.0222(14)
C8AA 0.0478(18) 0.0339(16) 0.042(2) -0.0077(14) -0.0079(15) 0.0275(14)
C9AA 0.0471(18) 0.0271(16) 0.058(3) -0.0049(15) -0.0087(16) 0.0211(14)
C33 0.0364(15) 0.0285(15) 0.040(2) -0.0044(12) -0.0030(13) 0.0200(13)
C48 0.041(2) 0.081(3) 0.055(3) -0.022(2) -0.0063(18) 0.022(2)
C49 0.0463(19) 0.046(2) 0.056(3) -0.0060(17) -0.0107(17) 0.0256(17)
C50 0.0506(19) 0.0284(16) 0.058(3) -0.0113(15) -0.0097(17) 0.0227(15)
C52 0.086(3) 0.052(2) 0.067(3) -0.030(2) -0.031(3) 0.045(2)
C53 0.056(2) 0.0381(18) 0.072(3) -0.0198(18) -0.017(2) 0.0304(17)
C58 0.080(4) 0.069(4) 0.114(6) 0.028(4) 0.022(4) 0.042(3)
C60 0.055(2) 0.058(2) 0.043(3) -0.0059(18) 0.0026(18) 0.0225(19)
C62 0.0415(19) 0.049(2) 0.046(3) -0.0090(17) -0.0041(16) 0.0157(16)
C64 0.0418(19) 0.060(2) 0.069(3) -0.016(2) -0.0032(18) 0.0290(18)
C65 0.068(3) 0.043(2) 0.097(4) -0.013(2) -0.032(3) 0.030(2)
C68 0.105(5) 0.071(4) 0.156(8) -0.024(4) -0.077(6) 0.044(4)
C70 0.073(3) 0.045(2) 0.068(4) -0.009(2) -0.011(3) 0.015(2)
C72 0.139(6) 0.097(4) 0.062(4) -0.029(3) -0.030(4) 0.082(5)
C74 0.180(11) 0.121(8) 0.187(13) 0.091(9) 0.078(10) 0.080(8)
C4AA 0.113(12) 0.23(2) 0.26(2) 0.027(17) -0.083(14) 0.072(13)
C2AA 0.143(17) 0.17(2) 0.143(19) -0.033(16) -0.037(15) 0.101(16)

loop_
_atom_type_symbol
_atom_type_description
_atom_type_scat_dispersion_real
_atom_type_scat_dispersion_imag
_atom_type_scat_source
C C 0.0181 0.0091 'International Tables Vol C Tables 4.2.6.8 and 6.1.1.4'
H H 0.0000 0.0000 'International Tables Vol C Tables 4.2.6.8 and 6.1.1.4'
N N 0.0311 0.0180 'International Tables Vol C Tables 4.2.6.8 and 6.1.1.4'
O O 0.0492 0.0322 'International Tables Vol C Tables 4.2.6.8 and 6.1.1.4'

loop_
_geom_angle_atom_site_label_1
_geom_angle_atom_site_label_2
_geom_angle_atom_site_label_3
_geom_angle
C8 O2 C14 115.0(3)
C21 O3 C17 110.5(3)
C22 O4 H4 109.5
C12 O5 H5 109.5
C29 O7 C4 118.9(4)
H1A N1 H1B 120.0
C11 N1 H1A 120.0
C11 N1 H1B 120.0
H1C C1 H1D 109.5
H1C C1 H1E 109.5
H1D C1 H1E 109.5
C2 C1 H1C 109.5
C2 C1 H1D 109.5
C2 C1 H1E 109.5
C1 C2 H2C 107.5
C1 C2 H2D 107.5
C1 C2 C3 119.5(9)
H2C C2 H2D 107.0
C3 C2 H2C 107.5
C3 C2 H2D 107.5
C2 C3 H3 107.5
C2 C3 C28 110.7(8)
C4 C3 C2 110.6(6)
C4 C3 H3 107.5
C4 C3 C28 112.7(6)
C28 C3 H3 107.5
O7 C4 C3 107.5(5)
O7 C4 H4A 109.1
O7 C4 C5 107.1(4)
C3 C4 H4A 109.1
C3 C4 C5 114.9(4)
C5 C4 H4A 109.1
C4 C5 H5A 106.8
C6 C5 C4 109.7(4)
C6 C5 H5A 106.8
C27 C5 C4 112.7(5)
C27 C5 H5A 106.8
C27 C5 C6 113.7(5)
C7 C6 C5 118.7(4)
C11 C6 C5 122.8(4)
C11 C6 C7 118.4(4)
O1 C7 C6 123.8(4)
O1 C7 C8 117.9(3)
C6 C7 C8 118.3(4)
O2 C8 C7 112.2(3)
O2 C8 C9 123.9(4)
C9 C8 C7 123.9(3)
C8 C9 C10 117.3(4)
C8 C9 C12 123.1(3)
C10 C9 C12 119.7(3)
O6 C10 C9 122.1(4)
O6 C10 C11 118.9(3)
C9 C10 C11 119.0(3)
N1 C11 C6 126.3(4)
N1 C11 C10 111.9(4)
C6 C11 C10 121.8(3)
O5 C12 C9 110.4(3)
O5 C12 H12A 109.1
O5 C12 C13 109.5(3)
C9 C12 H12A 109.1
C9 C12 C13 109.6(3)
C13 C12 H12A 109.1
C12 C13 H13A 105.4
C12 C13 C18 116.1(3)
C14 C13 C12 109.7(3)
C14 C13 H13A 105.4
C14 C13 C18 113.9(3)
C18 C13 H13A 105.4
O2 C14 C13 108.0(3)
O2 C14 C15 102.8(3)
O2 C14 C26 104.5(3)
C13 C14 C15 111.0(3)
C26 C14 C13 117.5(4)
C26 C14 C15 111.8(4)
C14 C15 H15A 109.3
C14 C15 H15B 109.3
H15A C15 H15B 108.0
C16 C15 C14 111.5(3)
C16 C15 H15A 109.3
C16 C15 H15B 109.3
C15 C16 H16A 110.0
C15 C16 H16B 110.0
H16A C16 H16B 108.4
C17 C16 C15 108.4(3)
C17 C16 H16A 110.0
C17 C16 H16B 110.0
O3 C17 C16 109.1(3)
O3 C17 H17 107.4
O3 C17 C18 110.8(3)
C16 C17 H17 107.4
C16 C17 C18 114.3(3)
C18 C17 H17 107.4
C17 C18 C13 106.4(3)
C19 C18 C13 111.1(3)
C19 C18 C17 105.2(3)
C25 C18 C13 114.1(3)
C25 C18 C17 111.2(3)
C25 C18 C19 108.5(4)
C18 C19 H19A 109.0
C18 C19 H19B 109.0
H19A C19 H19B 107.8
C20 C19 C18 112.7(3)
C20 C19 H19A 109.0
C20 C19 H19B 109.0
C19 C20 H20A 109.5
C19 C20 H20B 109.5
H20A C20 H20B 108.1
C21 C20 C19 110.7(4)
C21 C20 H20A 109.5
C21 C20 H20B 109.5
O3 C21 C20 110.8(4)
O3 C21 H21 107.9
O3 C21 C22 106.6(3)
C20 C21 H21 107.9
C20 C21 C22 115.5(4)
C22 C21 H21 107.9
O4 C22 C21 108.0(4)
O4 C22 C23 106.3(5)
O4 C22 C24 107.6(5)
C21 C22 C23 111.5(5)
C21 C22 C24 111.9(5)
C23 C22 C24 111.2(6)
C22 C23 H23A 109.5
C22 C23 H23B 109.5
C22 C23 H23C 109.5
H23A C23 H23B 109.5
H23A C23 H23C 109.5
H23B C23 H23C 109.5
C22 C24 H24A 109.5
C22 C24 H24B 109.5
C22 C24 H24C 109.5
H24A C24 H24B 109.5
H24A C24 H24C 109.5
H24B C24 H24C 109.5
C18 C25 H25A 109.5
C18 C25 H25B 109.5
C18 C25 H25C 109.5
H25A C25 H25B 109.5
H25A C25 H25C 109.5
H25B C25 H25C 109.5
C14 C26 H26A 109.5
C14 C26 H26B 109.5
C14 C26 H26C 109.5
H26A C26 H26B 109.5
H26A C26 H26C 109.5
H26B C26 H26C 109.5
C5 C27 H27A 109.5
C5 C27 H27B 109.5
C5 C27 H27C 109.5
H27A C27 H27B 109.5
H27A C27 H27C 109.5
H27B C27 H27C 109.5
C3 C28 H28A 109.5
C3 C28 H28B 109.5
C3 C28 H28C 109.5
H28A C28 H28B 109.5
H28A C28 H28C 109.5
H28B C28 H28C 109.5
O7 C29 C30 111.6(4)
O8 C29 O7 124.1(5)
O8 C29 C30 124.2(5)
C29 C30 H30A 109.5
C29 C30 H30B 109.5
C29 C30 H30C 109.5
H30A C30 H30B 109.5
H30A C30 H30C 109.5
H30B C30 H30C 109.5
C5AA O10 C2BA 114.8(3)
C1BA O11 C4BA 111.1(3)
C62 O12 H12 109.5
C7AA O13 H13 109.5
C58 O16 C65 119.2(4)
H2A N2 H2B 120.0
C50 N2 H2A 120.0
C50 N2 H2B 120.0
H0AA C0AA H0AB 107.8
C5BA C0AA H0AA 109.1
C5BA C0AA H0AB 109.1
C49 C0AA H0AA 109.1
C49 C0AA H0AB 109.1
C49 C0AA C5BA 112.6(3)
H0BA C0BA H0BB 107.9
C2BA C0BA H0BA 109.2
C2BA C0BA H0BB 109.2
C53 C0BA H0BA 109.2
C53 C0BA H0BB 109.2
C53 C0BA C2BA 112.3(4)
H1AA C1AA H1AB 109.5
H1AA C1AA H1AC 109.5
H1AB C1AA H1AC 109.5
C68 C1AA H1AA 109.5
C68 C1AA H1AB 109.5
C68 C1AA H1AC 109.5
O11 C1BA H1BA 107.2
O11 C1BA C5BA 111.9(3)
O11 C1BA C53 109.1(3)
C5BA C1BA H1BA 107.2
C53 C1BA H1BA 107.2
C53 C1BA C5BA 113.9(3)
O10 C2BA C0BA 102.4(3)
O10 C2BA C33 107.8(3)
O10 C2BA C64 105.6(3)
C0BA C2BA C33 111.5(3)
C0BA C2BA C64 110.9(3)
C64 C2BA C33 117.3(4)
H3AA C3AA H3AB 106.6
H3AC C3AA H3AD 106.6
C68 C3AA H3AA 106.6
C68 C3AA H3AB 106.6
C68 C3AA H3AC 106.6
C68 C3AA H3AD 106.6
C4AA C3AA H3AA 106.6
C4AA C3AA H3AB 106.6
C4AA C3AA C68 122.8(17)
C2AA C3AA H3AC 106.6
C2AA C3AA H3AD 106.6
C2AA C3AA C68 122.9(15)
C8AA C3BA C52 117.4(4)
C50 C3BA C8AA 118.4(4)
C50 C3BA C52 124.0(4)
O11 C4BA H4BA 107.9
O11 C4BA C49 110.0(3)
O11 C4BA C62 107.4(3)
C49 C4BA H4BA 107.9
C49 C4BA C62 115.4(4)
C62 C4BA H4BA 107.9
O10 C5AA C8AA 111.5(3)
C6AA C5AA O10 123.9(3)
C6AA C5AA C8AA 124.6(3)
C0AA C5BA C33 110.8(3)
C1BA C5BA C0AA 104.6(3)
C1BA C5BA C33 107.0(3)
C60 C5BA C0AA 109.0(4)
C60 C5BA C1BA 111.5(3)
C60 C5BA C33 113.6(3)
C5AA C6AA C7AA 122.8(3)
C5AA C6AA C9AA 116.0(3)
C9AA C6AA C7AA 121.1(3)
O13 C7AA C6AA 109.5(3)
O13 C7AA H7AA 108.6
O13 C7AA C33 111.8(3)
C6AA C7AA H7AA 108.6
C6AA C7AA C33 109.7(3)
C33 C7AA H7AA 108.6
O9 C8AA C3BA 124.0(4)
O9 C8AA C5AA 117.9(3)
C3BA C8AA C5AA 118.1(3)
O14 C9AA C6AA 121.2(4)
O14 C9AA C50 118.9(3)
C6AA C9AA C50 119.8(3)
C2BA C33 C5BA 114.3(3)
C2BA C33 H33 104.6
C5BA C33 H33 104.6
C7AA C33 C2BA 109.8(3)
C7AA C33 C5BA 117.4(3)
C7AA C33 H33 104.6
H48A C48 H48B 109.5
H48A C48 H48C 109.5
H48B C48 H48C 109.5
C62 C48 H48A 109.5
C62 C48 H48B 109.5
C62 C48 H48C 109.5
C0AA C49 H49A 109.1
C0AA C49 H49B 109.1
C4BA C49 C0AA 112.6(3)
C4BA C49 H49A 109.1
C4BA C49 H49B 109.1
H49A C49 H49B 107.8
N2 C50 C3BA 126.0(4)
N2 C50 C9AA 111.7(4)
C3BA C50 C9AA 122.2(3)
C3BA C52 H52 107.4
C3BA C52 C65 108.5(4)
C3BA C52 C72 114.5(5)
C65 C52 H52 107.4
C72 C52 H52 107.4
C72 C52 C65 111.6(5)
C0BA C53 C1BA 108.3(3)
C0BA C53 H53A 110.0
C0BA C53 H53B 110.0
C1BA C53 H53A 110.0
C1BA C53 H53B 110.0
H53A C53 H53B 108.4
O15 C58 O16 126.3(7)
O15 C58 C74 121.6(10)
O16 C58 C74 112.0(8)
C5BA C60 H60A 109.5
C5BA C60 H60B 109.5
C5BA C60 H60C 109.5
H60A C60 H60B 109.5
H60A C60 H60C 109.5
H60B C60 H60C 109.5
O12 C62 C4BA 110.6(3)
O12 C62 C48 106.0(4)
O12 C62 C70 109.5(4)
C4BA C62 C70 109.5(4)
C48 C62 C4BA 110.7(4)
C48 C62 C70 110.5(4)
C2BA C64 H64A 109.5
C2BA C64 H64B 109.5
C2BA C64 H64C 109.5
H64A C64 H64B 109.5
H64A C64 H64C 109.5
H64B C64 H64C 109.5
O16 C65 C52 106.0(4)
O16 C65 H65 108.8
O16 C65 C68 108.1(6)
C52 C65 H65 108.8
C68 C65 C52 116.2(6)
C68 C65 H65 108.8
C1AA C68 H68 107.3
C3AA C68 C1AA 111.4(9)
C3AA C68 H68 107.3
C65 C68 C1AA 112.0(6)
C65 C68 C3AA 111.3(8)
C65 C68 H68 107.3
C62 C70 H70A 109.5
C62 C70 H70B 109.5
C62 C70 H70C 109.5
H70A C70 H70B 109.5
H70A C70 H70C 109.5
H70B C70 H70C 109.5
C52 C72 H72A 109.5
C52 C72 H72B 109.5
C52 C72 H72C 109.5
H72A C72 H72B 109.5
H72A C72 H72C 109.5
H72B C72 H72C 109.5
C58 C74 H74A 109.5
C58 C74 H74B 109.5
C58 C74 H74C 109.5
H74A C74 H74B 109.5
H74A C74 H74C 109.5
H74B C74 H74C 109.5
C3AA C4AA H4AA 109.5
C3AA C4AA H4AB 109.5
C3AA C4AA H4AC 109.5
H4AA C4AA H4AB 109.5
H4AA C4AA H4AC 109.5
H4AB C4AA H4AC 109.5
C3AA C2AA H2AA 109.5
C3AA C2AA H2AB 109.5
C3AA C2AA H2AC 109.5
H2AA C2AA H2AB 109.5
H2AA C2AA H2AC 109.5
H2AB C2AA H2AC 109.5

loop_
_geom_bond_atom_site_label_1
_geom_bond_atom_site_label_2
_geom_bond_distance
O1 C7 1.232(5)
O2 C8 1.339(4)
O2 C14 1.485(4)
O3 C17 1.429(4)
O3 C21 1.424(5)
O4 H4 0.8200
O4 C22 1.449(5)
O5 H5 0.8200
O5 C12 1.425(6)
O6 C10 1.228(5)
O7 C4 1.449(6)
O7 C29 1.342(6)
O8 C29 1.207(6)
N1 H1A 0.8600
N1 H1B 0.8600
N1 C11 1.346(5)
C1 H1C 0.9600
C1 H1D 0.9600
C1 H1E 0.9600
C1 C2 1.440(14)
C2 H2C 0.9700
C2 H2D 0.9700
C2 C3 1.534(11)
C3 H3 0.9800
C3 C4 1.520(8)
C3 C28 1.536(11)
C4 H4A 0.9800
C4 C5 1.543(8)
C5 H5A 0.9800
C5 C6 1.524(7)
C5 C27 1.509(9)
C6 C7 1.443(5)
C6 C11 1.363(6)
C7 C8 1.506(6)
C8 C9 1.341(5)
C9 C10 1.454(5)
C9 C12 1.508(5)
C10 C11 1.515(6)
C12 H12A 0.9800
C12 C13 1.532(4)
C13 H13A 0.9800
C13 C14 1.530(5)
C13 C18 1.561(5)
C14 C15 1.531(5)
C14 C26 1.521(7)
C15 H15A 0.9700
C15 H15B 0.9700
C15 C16 1.520(6)
C16 H16A 0.9700
C16 H16B 0.9700
C16 C17 1.504(6)
C17 H17 0.9800
C17 C18 1.541(4)
C18 C19 1.538(6)
C18 C25 1.535(5)
C19 H19A 0.9700
C19 H19B 0.9700
C19 C20 1.533(6)
C20 H20A 0.9700
C20 H20B 0.9700
C20 C21 1.508(5)
C21 H21 0.9800
C21 C22 1.514(6)
C22 C23 1.516(10)
C22 C24 1.517(9)
C23 H23A 0.9600
C23 H23B 0.9600
C23 H23C 0.9600
C24 H24A 0.9600
C24 H24B 0.9600
C24 H24C 0.9600
C25 H25A 0.9600
C25 H25B 0.9600
C25 H25C 0.9600
C26 H26A 0.9600
C26 H26B 0.9600
C26 H26C 0.9600
C27 H27A 0.9600
C27 H27B 0.9600
C27 H27C 0.9600
C28 H28A 0.9600
C28 H28B 0.9600
C28 H28C 0.9600
C29 C30 1.483(7)
C30 H30A 0.9600
C30 H30B 0.9600
C30 H30C 0.9600
O9 C8AA 1.228(5)
O10 C2BA 1.471(5)
O10 C5AA 1.343(4)
O11 C1BA 1.420(4)
O11 C4BA 1.439(5)
O12 H12 0.8200
O12 C62 1.438(6)
O13 H13 0.8200
O13 C7AA 1.434(4)
O14 C9AA 1.236(5)
O15 C58 1.202(8)
O16 C58 1.341(10)
O16 C65 1.459(8)
N2 H2A 0.8600
N2 H2B 0.8600
N2 C50 1.348(5)
C0AA H0AA 0.9700
C0AA H0AB 0.9700
C0AA C5BA 1.550(5)
C0AA C49 1.537(5)
C0BA H0BA 0.9700
C0BA H0BB 0.9700
C0BA C2BA 1.523(5)
C0BA C53 1.506(6)
C1AA H1AA 0.9600
C1AA H1AB 0.9600
C1AA H1AC 0.9600
C1AA C68 1.544(10)
C1BA H1BA 0.9800
C1BA C5BA 1.539(5)
C1BA C53 1.516(5)
C2BA C33 1.540(4)
C2BA C64 1.532(6)
C3AA H3AA 0.9700
C3AA H3AB 0.9700
C3AA H3AC 0.9700
C3AA H3AD 0.9700
C3AA C68 1.516(14)
C3AA C4AA 1.483(19)
C3AA C2AA 1.435(13)
C3BA C8AA 1.440(5)
C3BA C50 1.360(6)
C3BA C52 1.527(6)
C4BA H4BA 0.9800
C4BA C49 1.503(6)
C4BA C62 1.530(5)
C5AA C6AA 1.342(5)
C5AA C8AA 1.508(5)
C5BA C33 1.553(5)
C5BA C60 1.535(6)
C6AA C7AA 1.511(5)
C6AA C9AA 1.457(5)
C7AA H7AA 0.9800
C7AA C33 1.535(4)
C9AA C50 1.506(6)
C33 H33 0.9800
C48 H48A 0.9600
C48 H48B 0.9600
C48 H48C 0.9600
C48 C62 1.525(6)
C49 H49A 0.9700
C49 H49B 0.9700
C52 H52 0.9800
C52 C65 1.535(8)
C52 C72 1.529(10)
C53 H53A 0.9700
C53 H53B 0.9700
C58 C74 1.508(11)
C60 H60A 0.9600
C60 H60B 0.9600
C60 H60C 0.9600
C62 C70 1.532(7)
C64 H64A 0.9600
C64 H64B 0.9600
C64 H64C 0.9600
C65 H65 0.9800
C65 C68 1.514(8)
C68 H68 0.9800
C70 H70A 0.9600
C70 H70B 0.9600
C70 H70C 0.9600
C72 H72A 0.9600
C72 H72B 0.9600
C72 H72C 0.9600
C74 H74A 0.9600
C74 H74B 0.9600
C74 H74C 0.9600
C4AA H4AA 0.9600
C4AA H4AB 0.9600
C4AA H4AC 0.9600
C2AA H2AA 0.9600
C2AA H2AB 0.9600
C2AA H2AC 0.9600

loop_
_geom_torsion_atom_site_label_1
_geom_torsion_atom_site_label_2
_geom_torsion_atom_site_label_3
_geom_torsion_atom_site_label_4
_geom_torsion
O1 C7 C8 O2 7.2(6)
O1 C7 C8 C9 -173.6(4)
O2 C8 C9 C10 179.6(4)
O2 C8 C9 C12 -2.0(7)
O2 C14 C15 C16 -170.2(4)
O3 C17 C18 C13 -178.9(3)
O3 C17 C18 C19 -60.9(4)
O3 C17 C18 C25 56.3(5)
O3 C21 C22 O4 -56.9(5)
O3 C21 C22 C23 -173.4(5)
O3 C21 C22 C24 61.4(5)
O5 C12 C13 C14 163.6(3)
O5 C12 C13 C18 -65.5(5)
O6 C10 C11 N1 8.6(7)
O6 C10 C11 C6 -171.4(5)
O7 C4 C5 C6 -50.8(5)
O7 C4 C5 C27 -178.6(4)
C1 C2 C3 C4 60.9(12)
C1 C2 C3 C28 -173.5(10)
C2 C3 C4 O7 70.0(7)
C2 C3 C4 C5 -171.0(6)
C3 C4 C5 C6 -170.1(5)
C3 C4 C5 C27 62.1(7)
C4 O7 C29 O8 8.1(8)
C4 O7 C29 C30 -170.4(5)
C4 C5 C6 C7 -64.2(6)
C4 C5 C6 C11 110.5(5)
C5 C6 C7 O1 -11.1(7)
C5 C6 C7 C8 165.7(4)
C5 C6 C11 N1 5.3(8)
C5 C6 C11 C10 -174.7(5)
C6 C7 C8 O2 -169.8(4)
C6 C7 C8 C9 9.4(7)
C7 C6 C11 N1 180.0(5)
C7 C6 C11 C10 -0.1(7)
C7 C8 C9 C10 0.6(6)
C7 C8 C9 C12 178.9(4)
C8 O2 C14 C13 51.1(4)
C8 O2 C14 C15 168.5(4)
C8 O2 C14 C26 -74.7(4)
C8 C9 C10 O6 171.6(4)
C8 C9 C10 C11 -9.9(6)
C8 C9 C12 O5 -131.4(4)
C8 C9 C12 C13 -10.8(6)
C9 C10 C11 N1 -170.0(4)
C9 C10 C11 C6 10.1(7)
C9 C12 C13 C14 42.4(4)
C9 C12 C13 C18 173.3(3)
C10 C9 C12 O5 46.9(5)
C10 C9 C12 C13 167.6(4)
C11 C6 C7 O1 174.0(5)
C11 C6 C7 C8 -9.2(7)
C12 C9 C10 O6 -6.8(7)
C12 C9 C10 C11 171.7(4)
C12 C13 C14 O2 -62.9(4)
C12 C13 C14 C15 -174.9(3)
C12 C13 C14 C26 54.8(4)
C12 C13 C18 C17 178.9(3)
C12 C13 C18 C19 64.9(4)
C12 C13 C18 C25 -58.1(5)
C13 C14 C15 C16 -54.9(5)
C13 C18 C19 C20 167.4(4)
C14 O2 C8 C7 159.9(3)
C14 O2 C8 C9 -19.3(6)
C14 C13 C18 C17 -52.2(4)
C14 C13 C18 C19 -166.2(3)
C14 C13 C18 C25 70.8(4)
C14 C15 C16 C17 58.1(6)
C15 C16 C17 O3 173.8(4)
C15 C16 C17 C18 -61.5(5)
C16 C17 C18 C13 57.3(4)
C16 C17 C18 C19 175.3(3)
C16 C17 C18 C25 -67.5(5)
C17 O3 C21 C20 -62.4(4)
C17 O3 C21 C22 171.2(3)
C17 C18 C19 C20 52.6(5)
C18 C13 C14 O2 165.0(3)
C18 C13 C14 C15 53.0(4)
C18 C13 C14 C26 -77.3(4)
C18 C19 C20 C21 -50.6(6)
C19 C20 C21 O3 53.1(6)
C19 C20 C21 C22 174.4(5)
C20 C21 C22 O4 179.6(5)
C20 C21 C22 C23 63.0(7)
C20 C21 C22 C24 -62.1(6)
C21 O3 C17 C16 -165.3(3)
C21 O3 C17 C18 68.0(4)
C25 C18 C19 C20 -66.4(5)
C26 C14 C15 C16 78.3(5)
C27 C5 C6 C7 63.1(6)
C27 C5 C6 C11 -122.3(6)
C28 C3 C4 O7 -54.5(9)
C28 C3 C4 C5 64.5(9)
C29 O7 C4 C3 -130.4(5)
C29 O7 C4 C5 105.6(5)
O10 C2BA C33 C5BA 162.1(3)
O10 C2BA C33 C7AA -63.4(4)
O10 C5AA C6AA C7AA -10.3(6)
O10 C5AA C6AA C9AA 169.4(4)
O10 C5AA C8AA O9 5.8(5)
O10 C5AA C8AA C3BA -173.0(3)
O11 C1BA C5BA C0AA -61.0(4)
O11 C1BA C5BA C33 -178.6(3)
O11 C1BA C5BA C60 56.6(4)
O11 C1BA C53 C0BA 172.2(4)
O11 C4BA C49 C0AA 51.2(5)
O11 C4BA C62 O12 64.0(5)
O11 C4BA C62 C48 -178.8(4)
O11 C4BA C62 C70 -56.7(5)
O13 C7AA C33 C2BA 160.4(3)
O13 C7AA C33 C5BA -66.7(4)
O14 C9AA C50 N2 -5.2(6)
O14 C9AA C50 C3BA 172.9(5)
O16 C65 C68 C1AA -61.0(11)
O16 C65 C68 C3AA 64.4(8)
C0AA C5BA C33 C2BA -163.9(3)
C0AA C5BA C33 C7AA 65.3(4)
C0BA C2BA C33 C5BA 50.5(5)
C0BA C2BA C33 C7AA -175.1(4)
C1BA O11 C4BA C49 -60.5(5)
C1BA O11 C4BA C62 173.2(3)
C1BA C5BA C33 C2BA -50.5(4)
C1BA C5BA C33 C7AA 178.6(3)
C2BA O10 C5AA C6AA -15.8(5)
C2BA O10 C5AA C8AA 164.1(3)
C2BA C0BA C53 C1BA 58.3(5)
C3BA C52 C65 O16 -59.0(5)
C3BA C52 C65 C68 -179.0(5)
C4BA O11 C1BA C5BA 68.4(4)
C4BA O11 C1BA C53 -164.6(4)
C5AA O10 C2BA C0BA 169.5(3)
C5AA O10 C2BA C33 51.8(4)
C5AA O10 C2BA C64 -74.3(4)
C5AA C6AA C7AA O13 -126.2(4)
C5AA C6AA C7AA C33 -3.2(5)
C5AA C6AA C9AA O14 -167.5(4)
C5AA C6AA C9AA C50 8.6(5)
C5BA C0AA C49 C4BA -49.5(5)
C5BA C1BA C53 C0BA -61.9(5)
C6AA C5AA C8AA O9 -174.2(4)
C6AA C5AA C8AA C3BA 7.0(6)
C6AA C7AA C33 C2BA 38.8(4)
C6AA C7AA C33 C5BA 171.7(3)
C6AA C9AA C50 N2 178.6(4)
C6AA C9AA C50 C3BA -3.3(6)
C7AA C6AA C9AA O14 12.2(6)
C7AA C6AA C9AA C50 -171.7(3)
C8AA C3BA C50 N2 177.3(4)
C8AA C3BA C50 C9AA -0.6(6)
C8AA C3BA C52 C65 -71.2(6)
C8AA C3BA C52 C72 54.1(6)
C8AA C5AA C6AA C7AA 169.7(3)
C8AA C5AA C6AA C9AA -10.6(6)
C9AA C6AA C7AA O13 54.2(5)
C9AA C6AA C7AA C33 177.2(3)
C49 C0AA C5BA C1BA 51.2(5)
C49 C0AA C5BA C33 166.1(3)
C49 C0AA C5BA C60 -68.2(4)
C49 C4BA C62 O12 -59.0(5)
C49 C4BA C62 C48 58.1(5)
C49 C4BA C62 C70 -179.7(4)
C50 C3BA C8AA O9 -179.5(4)
C50 C3BA C8AA C5AA -0.8(6)
C50 C3BA C52 C65 103.4(5)
C50 C3BA C52 C72 -131.3(5)
C52 C3BA C8AA O9 -4.6(7)
C52 C3BA C8AA C5AA 174.1(4)
C52 C3BA C50 N2 2.7(8)
C52 C3BA C50 C9AA -175.1(4)
C52 C65 C68 C1AA 57.8(12)
C52 C65 C68 C3AA -176.8(7)
C53 C0BA C2BA O10 -168.7(3)
C53 C0BA C2BA C33 -53.6(5)
C53 C0BA C2BA C64 79.0(4)
C53 C1BA C5BA C0AA 174.6(4)
C53 C1BA C5BA C33 57.0(4)
C53 C1BA C5BA C60 -67.7(5)
C58 O16 C65 C52 106.1(5)
C58 O16 C65 C68 -128.7(6)
C60 C5BA C33 C2BA 73.0(4)
C60 C5BA C33 C7AA -57.8(4)
C62 C4BA C49 C0AA 172.9(4)
C64 C2BA C33 C5BA -78.9(4)
C64 C2BA C33 C7AA 55.5(4)
C65 O16 C58 O15 5.5(10)
C65 O16 C58 C74 -171.8(7)
C72 C52 C65 O16 174.1(4)
C72 C52 C65 C68 54.0(6)
C4AA C3AA C68 C1AA -69.4(19)
C4AA C3AA C68 C65 164.8(16)
C2AA C3AA C68 C1AA 176(2)
C2AA C3AA C68 C65 50(2)
